data_2228543
loop_
_publ_author_name
'Liu, Shizheng'
'Yang, Jie'
'Lv, Lei'
'Li, Dacheng'

_publ_section_title
;
 Dichlorido{1-[(2-hydroxyethyl)iminomethyl]-2-naphtholato}pyridineiron(III)
 pyridine monosolvate
;
_journal_coeditor_code RZ2519
_journal_issue 12
_journal_name_full 'Acta Crystallographica Section E'
_journal_page_first m1585
_journal_paper_doi 10.1107/S1600536810046623
_journal_volume 66
_journal_year 2010
_chemical_formula_iupac '[Fe (C13 H12 N O2) Cl2 (C5 H5 N)], C5 H5 N'
_chemical_formula_moiety 'C18 H17 Cl2 Fe N2 O2, C5 H5 N'
_chemical_formula_sum 'C23 H22 Cl2 Fe N3 O2'
_chemical_formula_weight 499.19
_chemical_name_systematic
;
Dichlorido{1-[(2-hydroxyethyl)iminomethyl]-2-naphtholato}pyridineiron(III)
pyridine monosolvate
;
_space_group_IT_number 4
_symmetry_cell_setting monoclinic
_symmetry_space_group_name_Hall 'P 2yb'
_symmetry_space_group_name_H-M 'P 1 21 1'
_atom_sites_solution_hydrogens geom
_atom_sites_solution_primary direct
_atom_sites_solution_secondary difmap
_audit_creation_method SHELXL-97
_cell_angle_alpha 90.00
_cell_angle_beta 90.1230(10)
_cell_angle_gamma 90.00
_cell_formula_units_Z 2
_cell_length_a 7.8590(6)
_cell_length_b 10.0153(11)
_cell_length_c 14.4884(16)
_cell_measurement_reflns_used 3504
_cell_measurement_temperature 298(2)
_cell_measurement_theta_max 28.011
_cell_measurement_theta_min 2.472
_cell_volume 1140.4(2)
_computing_cell_refinement 'SAINT (Siemens, 1996)'
_computing_data_collection 'SMART (Siemens, 1996)'
_computing_data_reduction 'SAINT (Siemens, 1996)'
_computing_molecular_graphics 'SHELXTL (Sheldrick, 2008)'
_computing_publication_material 'SHELXTL (Sheldrick, 2008)'
_computing_structure_refinement 'SHELXL97 (Sheldrick, 2008)'
_computing_structure_solution 'SHELXS97 (Sheldrick, 2008)'
_diffrn_ambient_temperature 298(2)
_diffrn_measured_fraction_theta_full 1.000
_diffrn_measured_fraction_theta_max 1.000
_diffrn_measurement_device_type 'Bruker SMART 1000 CCD'
_diffrn_measurement_method 'phi and omega scans'
_diffrn_radiation_monochromator graphite
_diffrn_radiation_source 'fine-focus sealed tube'
_diffrn_radiation_type MoK\a
_diffrn_radiation_wavelength 0.71073
_diffrn_reflns_av_R_equivalents 0.0207
_diffrn_reflns_av_sigmaI/netI 0.0313
_diffrn_reflns_limit_h_max 9
_diffrn_reflns_limit_h_min -8
_diffrn_reflns_limit_k_max 8
_diffrn_reflns_limit_k_min -11
_diffrn_reflns_limit_l_max 17
_diffrn_reflns_limit_l_min -17
_diffrn_reflns_number 5726
_diffrn_reflns_theta_full 25.00
_diffrn_reflns_theta_max 25.00
_diffrn_reflns_theta_min 1.41
_exptl_absorpt_coefficient_mu 0.920
_exptl_absorpt_correction_T_max 0.7270
_exptl_absorpt_correction_T_min 0.6664
_exptl_absorpt_correction_type multi-scan
_exptl_absorpt_process_details '(SADABS; Siemens, 1996)'
_exptl_crystal_colour black
_exptl_crystal_density_diffrn 1.454
_exptl_crystal_density_method 'not measured'
_exptl_crystal_description block
_exptl_crystal_F_000 514
_exptl_crystal_size_max 0.48
_exptl_crystal_size_mid 0.44
_exptl_crystal_size_min 0.37
_refine_diff_density_max 0.254
_refine_diff_density_min -0.191
_refine_ls_abs_structure_details 'Flack (1983), 1265 Friedel pairs'
_refine_ls_abs_structure_Flack 0.02(2)
_refine_ls_extinction_method none
_refine_ls_goodness_of_fit_ref 1.000
_refine_ls_hydrogen_treatment constr
_refine_ls_matrix_type full
_refine_ls_number_parameters 281
_refine_ls_number_reflns 3395
_refine_ls_number_restraints 1
_refine_ls_restrained_S_all 1.000
_refine_ls_R_factor_all 0.0364
_refine_ls_R_factor_gt 0.0320
_refine_ls_shift/su_max 0.001
_refine_ls_shift/su_mean 0.000
_refine_ls_structure_factor_coef Fsqd
_refine_ls_weighting_details 'calc w=1/[\s^2^(Fo^2^)+(0.0476P)^2^+0.5289P] where P=(Fo^2^+2Fc^2^)/3'
_refine_ls_weighting_scheme calc
_refine_ls_wR_factor_gt 0.0801
_refine_ls_wR_factor_ref 0.0845
_reflns_number_gt 3143
_reflns_number_total 3395
_reflns_threshold_expression I>2sigma(I)
_cod_data_source_file rz2519.cif
_cod_data_source_block I
_cod_original_sg_symbol_H-M 'P 21'
_cod_database_code 2228543
_cod_database_fobs_code 2228543

loop_
_symmetry_equiv_pos_as_xyz
'x, y, z'
'-x, y+1/2, -z'

loop_
_atom_site_type_symbol
_atom_site_label
_atom_site_fract_x
_atom_site_fract_y
_atom_site_fract_z
_atom_site_U_iso_or_equiv
_atom_site_adp_type
_atom_site_calc_flag
_atom_site_refinement_flags
_atom_site_occupancy
_atom_site_disorder_assembly
_atom_site_disorder_group
Fe Fe1 0.54656(5) 0.51232(5) 0.28032(3) 0.03179(13) Uani d . 1 . .
Cl Cl1 0.81839(12) 0.59516(12) 0.27394(7) 0.0505(3) Uani d . 1 . .
Cl Cl2 0.61339(13) 0.29636(11) 0.33678(7) 0.0486(3) Uani d . 1 . .
N N1 0.2862(3) 0.4752(3) 0.30300(17) 0.0321(7) Uani d . 1 . .
N N2 0.4541(4) 0.7190(4) 0.2447(2) 0.0386(7) Uani d . 1 . .
N N3 0.7698(4) 0.5286(4) 0.52783(19) 0.0458(8) Uani d . 1 . .
O O1 0.5126(3) 0.5757(3) 0.41754(15) 0.0374(6) Uani d . 1 . .
H H1 0.5968 0.5524 0.4469 0.056 Uiso d R 1 . .
O O2 0.5074(3) 0.4537(3) 0.15755(16) 0.0386(6) Uani d . 1 . .
C C1 0.3621(4) 0.5234(5) 0.4608(2) 0.0434(9) Uani d . 1 . .
H H1A 0.3330 0.5757 0.5149 0.052 Uiso calc R 1 . .
H H1B 0.3798 0.4315 0.4796 0.052 Uiso calc R 1 . .
C C2 0.2222(4) 0.5320(5) 0.3892(2) 0.0409(10) Uani d . 1 . .
H H2A 0.1231 0.4827 0.4098 0.049 Uiso calc R 1 . .
H H2B 0.1894 0.6244 0.3798 0.049 Uiso calc R 1 . .
C C3 0.1855(4) 0.4104(4) 0.2498(2) 0.0331(8) Uani d . 1 . .
H H3 0.0734 0.4006 0.2690 0.040 Uiso calc R 1 . .
C C4 0.2316(4) 0.3513(4) 0.1627(2) 0.0309(8) Uani d . 1 . .
C C5 0.3927(4) 0.3731(4) 0.1223(2) 0.0334(8) Uani d . 1 . .
C C6 0.4347(5) 0.3075(5) 0.0381(2) 0.0440(10) Uani d . 1 . .
H H6 0.5403 0.3227 0.0113 0.053 Uiso calc R 1 . .
C C7 0.3239(5) 0.2239(5) -0.0032(2) 0.0505(11) Uani d . 1 . .
H H7 0.3564 0.1808 -0.0572 0.061 Uiso calc R 1 . .
C C8 0.1613(5) 0.1997(4) 0.0327(2) 0.0419(10) Uani d . 1 . .
C C9 0.1090(5) 0.2669(4) 0.1152(2) 0.0330(8) Uani d . 1 . .
C C10 -0.0580(5) 0.2445(4) 0.1469(3) 0.0431(9) Uani d . 1 . .
H H10 -0.0968 0.2911 0.1982 0.052 Uiso calc R 1 . .
C C11 -0.1640(6) 0.1561(5) 0.1041(3) 0.0566(12) Uani d . 1 . .
H H11 -0.2733 0.1426 0.1268 0.068 Uiso calc R 1 . .
C C12 -0.1089(6) 0.0855(6) 0.0261(3) 0.0632(14) Uani d . 1 . .
H H12 -0.1796 0.0221 -0.0011 0.076 Uiso calc R 1 . .
C C13 0.0459(6) 0.1095(5) -0.0094(3) 0.0576(12) Uani d . 1 . .
H H13 0.0783 0.0656 -0.0631 0.069 Uiso calc R 1 . .
C C14 0.3280(5) 0.7367(5) 0.1839(3) 0.0496(10) Uani d . 1 . .
H H14 0.2786 0.6622 0.1565 0.060 Uiso calc R 1 . .
C C15 0.2690(7) 0.8615(6) 0.1604(3) 0.0659(14) Uani d . 1 . .
H H15 0.1814 0.8708 0.1177 0.079 Uiso calc R 1 . .
C C16 0.3409(7) 0.9727(5) 0.2009(4) 0.0731(16) Uani d . 1 . .
H H16 0.3043 1.0580 0.1851 0.088 Uiso calc R 1 . .
C C17 0.4661(7) 0.9548(5) 0.2644(4) 0.0635(13) Uani d . 1 . .
H H17 0.5147 1.0279 0.2940 0.076 Uiso calc R 1 . .
C C18 0.5204(5) 0.8271(5) 0.2843(3) 0.0509(10) Uani d . 1 . .
H H18 0.6071 0.8160 0.3274 0.061 Uiso calc R 1 . .
C C19 0.8321(6) 0.4104(5) 0.5477(3) 0.0588(13) Uani d . 1 . .
H H19 0.7821 0.3355 0.5211 0.071 Uiso calc R 1 . .
C C20 0.9701(7) 0.3926(6) 0.6070(4) 0.0650(14) Uani d . 1 . .
H H20 1.0113 0.3077 0.6200 0.078 Uiso calc R 1 . .
C C21 1.0421(5) 0.5014(8) 0.6448(3) 0.0656(14) Uani d . 1 . .
H H21 1.1334 0.4929 0.6852 0.079 Uiso calc R 1 . .
C C22 0.9803(7) 0.6227(7) 0.6233(4) 0.0805(19) Uani d . 1 . .
H H22 1.0306 0.6991 0.6476 0.097 Uiso calc R 1 . .
C C23 0.8438(7) 0.6334(6) 0.5658(4) 0.0663(14) Uani d . 1 . .
H H23 0.8009 0.7178 0.5527 0.080 Uiso calc R 1 . .

loop_
_atom_site_aniso_label
_atom_site_aniso_U_11
_atom_site_aniso_U_22
_atom_site_aniso_U_33
_atom_site_aniso_U_12
_atom_site_aniso_U_13
_atom_site_aniso_U_23
Fe1 0.0295(2) 0.0306(3) 0.0353(2) 0.0020(2) -0.00537(16) -0.0014(2)
Cl1 0.0305(4) 0.0524(7) 0.0685(6) -0.0014(4) -0.0044(4) -0.0056(5)
Cl2 0.0574(6) 0.0332(5) 0.0551(6) 0.0102(5) -0.0071(4) 0.0020(4)
N1 0.0296(14) 0.038(2) 0.0290(13) 0.0046(12) -0.0029(11) -0.0044(12)
N2 0.0401(17) 0.034(2) 0.0420(16) 0.0029(15) -0.0066(13) 0.0025(15)
N3 0.0476(17) 0.046(2) 0.0432(16) -0.0030(18) -0.0118(13) 0.0028(18)
O1 0.0377(13) 0.0390(16) 0.0354(12) 0.0012(11) -0.0105(10) -0.0038(11)
O2 0.0354(13) 0.0449(17) 0.0355(12) -0.0024(11) -0.0012(10) -0.0040(11)
C1 0.0451(18) 0.053(3) 0.0323(16) 0.001(2) 0.0004(13) -0.005(2)
C2 0.0336(17) 0.051(3) 0.0381(17) 0.0047(18) -0.0013(13) -0.0170(19)
C3 0.0307(17) 0.032(2) 0.0366(18) 0.0043(16) -0.0019(14) 0.0004(16)
C4 0.0349(18) 0.028(2) 0.0294(16) 0.0088(15) -0.0046(14) 0.0009(14)
C5 0.0358(18) 0.033(2) 0.0313(17) 0.0065(16) -0.0076(14) 0.0028(15)
C6 0.0405(19) 0.060(3) 0.0319(18) 0.006(2) 0.0015(15) -0.0043(19)
C7 0.060(2) 0.060(3) 0.0319(19) 0.011(2) -0.0023(17) -0.014(2)
C8 0.050(2) 0.042(3) 0.0339(18) 0.002(2) -0.0114(16) -0.0019(17)
C9 0.0387(18) 0.029(2) 0.0310(16) 0.0043(15) -0.0086(14) -0.0003(14)
C10 0.040(2) 0.047(3) 0.042(2) -0.0033(18) -0.0111(16) -0.0038(18)
C11 0.049(2) 0.066(3) 0.056(2) -0.011(2) -0.016(2) 0.001(2)
C12 0.071(3) 0.064(3) 0.055(3) -0.020(3) -0.026(2) -0.010(2)
C13 0.074(3) 0.054(3) 0.044(2) -0.002(2) -0.019(2) -0.018(2)
C14 0.053(2) 0.046(3) 0.049(2) 0.010(2) -0.0076(19) 0.007(2)
C15 0.070(3) 0.069(4) 0.058(3) 0.027(3) -0.006(2) 0.012(3)
C16 0.094(4) 0.047(4) 0.078(3) 0.028(3) 0.015(3) 0.021(3)
C17 0.076(3) 0.029(2) 0.085(3) 0.000(2) 0.011(3) 0.000(2)
C18 0.051(2) 0.037(3) 0.065(3) -0.001(2) -0.0052(19) -0.001(2)
C19 0.060(3) 0.049(3) 0.067(3) -0.008(2) -0.017(2) 0.001(2)
C20 0.063(3) 0.058(4) 0.074(3) 0.005(3) -0.011(2) 0.018(3)
C21 0.042(2) 0.099(5) 0.056(2) 0.012(3) -0.0130(17) -0.011(3)
C22 0.061(3) 0.091(5) 0.089(4) -0.002(3) -0.021(3) -0.036(4)
C23 0.066(3) 0.049(3) 0.084(3) 0.009(3) -0.018(3) -0.012(3)

loop_
_atom_type_symbol
_atom_type_description
_atom_type_scat_dispersion_real
_atom_type_scat_dispersion_imag
_atom_type_scat_source
C C 0.0033 0.0016 'International Tables Vol C Tables 4.2.6.8 and 6.1.1.4'
H H 0.0000 0.0000 'International Tables Vol C Tables 4.2.6.8 and 6.1.1.4'
O O 0.0106 0.0060 'International Tables Vol C Tables 4.2.6.8 and 6.1.1.4'
N N 0.0061 0.0033 'International Tables Vol C Tables 4.2.6.8 and 6.1.1.4'
Cl Cl 0.1484 0.1585 'International Tables Vol C Tables 4.2.6.8 and 6.1.1.4'
Fe Fe 0.3463 0.8444 'International Tables Vol C Tables 4.2.6.8 and 6.1.1.4'

loop_
_geom_angle_atom_site_label_1
_geom_angle_atom_site_label_2
_geom_angle_atom_site_label_3
_geom_angle_site_symmetry_1
_geom_angle_site_symmetry_3
_geom_angle
_geom_angle_publ_flag
O2 Fe1 O1 . . 163.37(10) ?
O2 Fe1 N1 . . 86.33(10) ?
O1 Fe1 N1 . . 77.32(9) ?
O2 Fe1 N2 . . 91.01(11) ?
O1 Fe1 N2 . . 84.14(11) ?
N1 Fe1 N2 . . 83.39(11) ?
O2 Fe1 Cl1 . . 102.90(8) ?
O1 Fe1 Cl1 . . 92.81(7) ?
N1 Fe1 Cl1 . . 167.24(9) ?
N2 Fe1 Cl1 . . 87.61(8) ?
O2 Fe1 Cl2 . . 94.40(9) ?
O1 Fe1 Cl2 . . 88.73(8) ?
N1 Fe1 Cl2 . . 90.00(9) ?
N2 Fe1 Cl2 . . 171.18(9) ?
Cl1 Fe1 Cl2 . . 97.95(4) ?
C3 N1 C2 . . 119.9(3) ?
C3 N1 Fe1 . . 126.5(2) ?
C2 N1 Fe1 . . 113.6(2) ?
C18 N2 C14 . . 117.8(4) ?
C18 N2 Fe1 . . 121.5(3) ?
C14 N2 Fe1 . . 120.7(3) ?
C19 N3 C23 . . 117.5(3) ?
C1 O1 Fe1 . . 114.1(2) ?
C1 O1 H1 . . 109.5 ?
Fe1 O1 H1 . . 107.4 ?
C5 O2 Fe1 . . 131.7(2) ?
O1 C1 C2 . . 106.1(3) ?
O1 C1 H1A . . 110.5 ?
C2 C1 H1A . . 110.5 ?
O1 C1 H1B . . 110.5 ?
C2 C1 H1B . . 110.5 ?
H1A C1 H1B . . 108.7 ?
N1 C2 C1 . . 108.3(3) ?
N1 C2 H2A . . 110.0 ?
C1 C2 H2A . . 110.0 ?
N1 C2 H2B . . 110.0 ?
C1 C2 H2B . . 110.0 ?
H2A C2 H2B . . 108.4 ?
N1 C3 C4 . . 125.4(3) ?
N1 C3 H3 . . 117.3 ?
C4 C3 H3 . . 117.3 ?
C5 C4 C3 . . 121.8(3) ?
C5 C4 C9 . . 119.1(3) ?
C3 C4 C9 . . 119.1(3) ?
O2 C5 C4 . . 123.2(3) ?
O2 C5 C6 . . 117.2(3) ?
C4 C5 C6 . . 119.6(3) ?
C7 C6 C5 . . 121.1(4) ?
C7 C6 H6 . . 119.5 ?
C5 C6 H6 . . 119.5 ?
C6 C7 C8 . . 122.1(4) ?
C6 C7 H7 . . 119.0 ?
C8 C7 H7 . . 119.0 ?
C7 C8 C13 . . 122.2(4) ?
C7 C8 C9 . . 119.5(3) ?
C13 C8 C9 . . 118.3(4) ?
C10 C9 C8 . . 117.8(3) ?
C10 C9 C4 . . 123.7(3) ?
C8 C9 C4 . . 118.5(3) ?
C11 C10 C9 . . 121.6(4) ?
C11 C10 H10 . . 119.2 ?
C9 C10 H10 . . 119.2 ?
C10 C11 C12 . . 120.3(4) ?
C10 C11 H11 . . 119.9 ?
C12 C11 H11 . . 119.9 ?
C13 C12 C11 . . 119.9(4) ?
C13 C12 H12 . . 120.0 ?
C11 C12 H12 . . 120.0 ?
C12 C13 C8 . . 121.9(4) ?
C12 C13 H13 . . 119.0 ?
C8 C13 H13 . . 119.0 ?
N2 C14 C15 . . 122.2(5) ?
N2 C14 H14 . . 118.9 ?
C15 C14 H14 . . 118.9 ?
C14 C15 C16 . . 119.4(4) ?
C14 C15 H15 . . 120.3 ?
C16 C15 H15 . . 120.3 ?
C17 C16 C15 . . 118.5(5) ?
C17 C16 H16 . . 120.7 ?
C15 C16 H16 . . 120.7 ?
C16 C17 C18 . . 119.2(5) ?
C16 C17 H17 . . 120.4 ?
C18 C17 H17 . . 120.4 ?
N2 C18 C17 . . 122.9(4) ?
N2 C18 H18 . . 118.6 ?
C17 C18 H18 . . 118.6 ?
N3 C19 C20 . . 122.7(5) ?
N3 C19 H19 . . 118.7 ?
C20 C19 H19 . . 118.7 ?
C21 C20 C19 . . 118.3(5) ?
C21 C20 H20 . . 120.8 ?
C19 C20 H20 . . 120.8 ?
C20 C21 C22 . . 119.1(4) ?
C20 C21 H21 . . 120.5 ?
C22 C21 H21 . . 120.5 ?
C21 C22 C23 . . 119.8(6) ?
C21 C22 H22 . . 120.1 ?
C23 C22 H22 . . 120.1 ?
N3 C23 C22 . . 122.6(5) ?
N3 C23 H23 . . 118.7 ?
C22 C23 H23 . . 118.7 ?

loop_
_geom_bond_atom_site_label_1
_geom_bond_atom_site_label_2
_geom_bond_site_symmetry_2
_geom_bond_distance
_geom_bond_publ_flag
Fe1 O2 . 1.897(2) ?
Fe1 O1 . 2.105(2) ?
Fe1 N1 . 2.106(3) ?
Fe1 N2 . 2.254(3) ?
Fe1 Cl1 . 2.2938(10) ?
Fe1 Cl2 . 2.3709(12) ?
N1 C3 . 1.280(4) ?
N1 C2 . 1.462(4) ?
N2 C18 . 1.331(6) ?
N2 C14 . 1.336(5) ?
N3 C19 . 1.312(7) ?
N3 C23 . 1.319(6) ?
O1 C1 . 1.439(4) ?
O1 H1 . 0.8200 ?
O2 C5 . 1.313(4) ?
C1 C2 . 1.513(4) ?
C1 H1A . 0.9700 ?
C1 H1B . 0.9700 ?
C2 H2A . 0.9700 ?
C2 H2B . 0.9700 ?
C3 C4 . 1.440(5) ?
C3 H3 . 0.9300 ?
C4 C5 . 1.414(5) ?
C4 C9 . 1.455(5) ?
C5 C6 . 1.424(5) ?
C6 C7 . 1.348(6) ?
C6 H6 . 0.9300 ?
C7 C8 . 1.402(6) ?
C7 H7 . 0.9300 ?
C8 C13 . 1.417(6) ?
C8 C9 . 1.433(5) ?
C9 C10 . 1.409(5) ?
C10 C11 . 1.364(6) ?
C10 H10 . 0.9300 ?
C11 C12 . 1.403(7) ?
C11 H11 . 0.9300 ?
C12 C13 . 1.344(7) ?
C12 H12 . 0.9300 ?
C13 H13 . 0.9300 ?
C14 C15 . 1.375(7) ?
C14 H14 . 0.9300 ?
C15 C16 . 1.379(8) ?
C15 H15 . 0.9300 ?
C16 C17 . 1.357(7) ?
C16 H16 . 0.9300 ?
C17 C18 . 1.379(6) ?
C17 H17 . 0.9300 ?
C18 H18 . 0.9300 ?
C19 C20 . 1.393(7) ?
C19 H19 . 0.9300 ?
C20 C21 . 1.344(9) ?
C20 H20 . 0.9300 ?
C21 C22 . 1.345(9) ?
C21 H21 . 0.9300 ?
C22 C23 . 1.361(8) ?
C22 H22 . 0.9300 ?
C23 H23 . 0.9300 ?

loop_
_geom_hbond_atom_site_label_D
_geom_hbond_atom_site_label_H
_geom_hbond_atom_site_label_A
_geom_hbond_site_symmetry_A
_geom_hbond_distance_DH
_geom_hbond_distance_HA
_geom_hbond_distance_DA
_geom_hbond_angle_DHA
O1 H1 N3 . 0.82 1.81 2.617(4) 168.0
C12 H12 Cg 2_545 0.93 2.71 3.594(5) 159
C16 H16 Cg 1_565 0.93 2.78 3.653(6) 157

loop_
_geom_torsion_atom_site_label_1
_geom_torsion_atom_site_label_2
_geom_torsion_atom_site_label_3
_geom_torsion_atom_site_label_4
_geom_torsion_site_symmetry_1
_geom_torsion_site_symmetry_2
_geom_torsion_site_symmetry_3
_geom_torsion_site_symmetry_4
_geom_torsion
_geom_torsion_publ_flag
O2 Fe1 N1 C3 . . . . 12.9(3) ?
O1 Fe1 N1 C3 . . . . -170.2(3) ?
N2 Fe1 N1 C3 . . . . 104.4(3) ?
Cl1 Fe1 N1 C3 . . . . 149.8(3) ?
Cl2 Fe1 N1 C3 . . . . -81.5(3) ?
O2 Fe1 N1 C2 . . . . -167.0(3) ?
O1 Fe1 N1 C2 . . . . 9.8(2) ?
N2 Fe1 N1 C2 . . . . -75.6(3) ?
Cl1 Fe1 N1 C2 . . . . -30.2(5) ?
Cl2 Fe1 N1 C2 . . . . 98.5(3) ?
O2 Fe1 N2 C18 . . . . -146.3(3) ?
O1 Fe1 N2 C18 . . . . 49.6(3) ?
N1 Fe1 N2 C18 . . . . 127.5(3) ?
Cl1 Fe1 N2 C18 . . . . -43.5(3) ?
O2 Fe1 N2 C14 . . . . 34.9(3) ?
O1 Fe1 N2 C14 . . . . -129.1(3) ?
N1 Fe1 N2 C14 . . . . -51.3(3) ?
Cl1 Fe1 N2 C14 . . . . 137.8(3) ?
O2 Fe1 O1 C1 . . . . 29.9(5) ?
N1 Fe1 O1 C1 . . . . 19.0(3) ?
N2 Fe1 O1 C1 . . . . 103.5(3) ?
Cl1 Fe1 O1 C1 . . . . -169.2(3) ?
Cl2 Fe1 O1 C1 . . . . -71.3(3) ?
O1 Fe1 O2 C5 . . . . -36.4(6) ?
N1 Fe1 O2 C5 . . . . -25.7(3) ?
N2 Fe1 O2 C5 . . . . -109.0(3) ?
Cl1 Fe1 O2 C5 . . . . 163.2(3) ?
Cl2 Fe1 O2 C5 . . . . 64.0(3) ?
Fe1 O1 C1 C2 . . . . -42.2(4) ?
C3 N1 C2 C1 . . . . 145.1(4) ?
Fe1 N1 C2 C1 . . . . -34.9(4) ?
O1 C1 C2 N1 . . . . 48.7(5) ?
C2 N1 C3 C4 . . . . 179.1(4) ?
Fe1 N1 C3 C4 . . . . -0.9(5) ?
N1 C3 C4 C5 . . . . -7.3(6) ?
N1 C3 C4 C9 . . . . 172.6(4) ?
Fe1 O2 C5 C4 . . . . 25.9(5) ?
Fe1 O2 C5 C6 . . . . -155.4(3) ?
C3 C4 C5 O2 . . . . -4.1(5) ?
C9 C4 C5 O2 . . . . 176.0(3) ?
C3 C4 C5 C6 . . . . 177.2(3) ?
C9 C4 C5 C6 . . . . -2.8(5) ?
O2 C5 C6 C7 . . . . -179.5(4) ?
C4 C5 C6 C7 . . . . -0.7(6) ?
C5 C6 C7 C8 . . . . 1.7(7) ?
C6 C7 C8 C13 . . . . -178.5(4) ?
C6 C7 C8 C9 . . . . 0.8(7) ?
C7 C8 C9 C10 . . . . 177.3(4) ?
C13 C8 C9 C10 . . . . -3.4(5) ?
C7 C8 C9 C4 . . . . -4.2(5) ?
C13 C8 C9 C4 . . . . 175.1(4) ?
C5 C4 C9 C10 . . . . -176.5(3) ?
C3 C4 C9 C10 . . . . 3.6(5) ?
C5 C4 C9 C8 . . . . 5.1(5) ?
C3 C4 C9 C8 . . . . -174.8(3) ?
C8 C9 C10 C11 . . . . 3.8(6) ?
C4 C9 C10 C11 . . . . -174.6(4) ?
C9 C10 C11 C12 . . . . -0.6(7) ?
C10 C11 C12 C13 . . . . -3.2(8) ?
C11 C12 C13 C8 . . . . 3.5(8) ?
C7 C8 C13 C12 . . . . 179.1(5) ?
C9 C8 C13 C12 . . . . -0.2(7) ?
C18 N2 C14 C15 . . . . 1.4(6) ?
Fe1 N2 C14 C15 . . . . -179.8(3) ?
N2 C14 C15 C16 . . . . -0.3(7) ?
C14 C15 C16 C17 . . . . -1.3(8) ?
C15 C16 C17 C18 . . . . 1.8(8) ?
C14 N2 C18 C17 . . . . -0.9(6) ?
Fe1 N2 C18 C17 . . . . -179.7(3) ?
C16 C17 C18 N2 . . . . -0.7(7) ?
C23 N3 C19 C20 . . . . 0.5(7) ?
N3 C19 C20 C21 . . . . -0.3(8) ?
C19 C20 C21 C22 . . . . -0.8(7) ?
C20 C21 C22 C23 . . . . 1.7(8) ?
C19 N3 C23 C22 . . . . 0.3(8) ?
C21 C22 C23 N3 . . . . -1.5(10) ?
